data_7713288
loop_
_publ_author_name
'Bai, Wei'
'Li, Lei'
'Fu, Yukang'
'Tang, Junping'
'Zhao, Yue'
'Wang, Yilun'
'Yang, Li'

_publ_section_title
;
 Radical metallacyclopropene: synthesis, structure and aromaticity
;
_journal_name_full 'Dalton Transactions'
_journal_paper_doi 10.1039/D3DT01558K
_journal_year 2023
_chemical_absolute_configuration unk
_chemical_formula_moiety 'C34 H31 Cl3 O P2 Re'
_chemical_formula_sum 'C34 H31 Cl3 O P2 Re'
_chemical_formula_weight 810.08
_space_group_crystal_system orthorhombic
_space_group_IT_number 19
_space_group_name_Hall 'P 2ac 2ab'
_space_group_name_H-M_alt 'P 21 21 21'
_atom_sites_solution_hydrogens geom
_atom_sites_solution_primary dual
_audit_creation_date 2023-06-12
_audit_creation_method
;
Olex2 1.5
(compiled 2022.04.07 svn.rca3783a0 for OlexSys, GUI svn.r6498)
;
_audit_update_record
;
2023-06-14 deposited with the CCDC.	2023-06-27 downloaded from the CCDC.
;
_cell_angle_alpha 90
_cell_angle_beta 90
_cell_angle_gamma 90
_cell_formula_units_Z 4
_cell_length_a 11.0621(2)
_cell_length_b 18.0532(4)
_cell_length_c 18.0532(4)
_cell_measurement_reflns_used 9966
_cell_measurement_temperature 150.00
_cell_measurement_theta_max 26.366
_cell_measurement_theta_min 2.159
_cell_volume 3605.34(13)
_computing_cell_refinement 'SAINT V8.40B (?, 2016)'
_computing_data_collection 'Bruker Smart'
_computing_data_reduction 'SAINT V8.40B (?, 2016)'
_computing_molecular_graphics 'Olex2 1.5 (Dolomanov et al., 2009)'
_computing_publication_material 'Olex2 1.5 (Dolomanov et al., 2009)'
_computing_structure_refinement 'SHELXL 2018/3 (Sheldrick, 2015)'
_computing_structure_solution 'SHELXT 2018/2 (Sheldrick, 2018)'
_diffrn_ambient_temperature 150.00
_diffrn_measured_fraction_theta_full 1.000
_diffrn_measured_fraction_theta_max 1.000
_diffrn_measurement_device_type 'Bruker P4'
_diffrn_measurement_method '\w scans'
_diffrn_radiation_monochromator graphite
_diffrn_radiation_type MoK\a
_diffrn_radiation_wavelength 0.71073
_diffrn_reflns_av_R_equivalents 0.0419
_diffrn_reflns_av_unetI/netI 0.0401
_diffrn_reflns_Laue_measured_fraction_full 1.000
_diffrn_reflns_Laue_measured_fraction_max 1.000
_diffrn_reflns_limit_h_max 13
_diffrn_reflns_limit_h_min -13
_diffrn_reflns_limit_k_max 22
_diffrn_reflns_limit_k_min -22
_diffrn_reflns_limit_l_max 22
_diffrn_reflns_limit_l_min -22
_diffrn_reflns_number 40698
_diffrn_reflns_point_group_measured_fraction_full 1.000
_diffrn_reflns_point_group_measured_fraction_max 0.999
_diffrn_reflns_theta_full 25.242
_diffrn_reflns_theta_max 26.366
_diffrn_reflns_theta_min 2.159
_exptl_absorpt_coefficient_mu 3.705
_exptl_absorpt_correction_T_max 0.0276
_exptl_absorpt_correction_T_min 0.0105
_exptl_absorpt_correction_type multi-scan
_exptl_absorpt_process_details
;
SADABS-2016/2 (Bruker,2016/2) was used for absorption correction.
wR2(int) was 0.0794 before and 0.0601 after correction.
The Ratio of minimum to maximum transmission is 0.3804.
The \l/2 correction factor is Not present.
;
_exptl_crystal_colour 'metallic blackish black'
_exptl_crystal_colour_lustre metallic
_exptl_crystal_colour_modifier blackish
_exptl_crystal_colour_primary black
_exptl_crystal_density_diffrn 1.492
_exptl_crystal_description block
_exptl_crystal_F_000 1596
_exptl_crystal_size_max 0.1
_exptl_crystal_size_mid 0.08
_exptl_crystal_size_min 0.06
_refine_diff_density_max 0.513
_refine_diff_density_min -0.448
_refine_diff_density_rms 0.090
_refine_ls_abs_structure_details
;
 Refined as an inversion twin.
;
_refine_ls_abs_structure_Flack 0.082(8)
_refine_ls_extinction_method none
_refine_ls_goodness_of_fit_ref 1.046
_refine_ls_hydrogen_treatment constr
_refine_ls_matrix_type full
_refine_ls_number_parameters 373
_refine_ls_number_reflns 7399
_refine_ls_number_restraints 6
_refine_ls_restrained_S_all 1.046
_refine_ls_R_factor_all 0.0346
_refine_ls_R_factor_gt 0.0296
_refine_ls_shift/su_max 0.001
_refine_ls_shift/su_mean 0.000
_refine_ls_structure_factor_coef Fsqd
_refine_ls_weighting_details 'w=1/[\s^2^(Fo^2^)+(0.0409P)^2^+0.7687P] where P=(Fo^2^+2Fc^2^)/3'
_refine_ls_weighting_scheme calc
_refine_ls_wR_factor_gt 0.0729
_refine_ls_wR_factor_ref 0.0748
_reflns_Friedel_coverage 0.791
_reflns_Friedel_fraction_full 0.999
_reflns_Friedel_fraction_max 0.999
_reflns_number_gt 6782
_reflns_number_total 7399
_reflns_threshold_expression 'I > 2\s(I)'
_cod_data_source_file d3dt01558k2.cif
_cod_data_source_block 1
_cod_database_code 7713288
_shelx_shelxl_version_number 2018/3
_shelx_space_group_comment
;
The symmetry employed for this shelxl refinement is uniquely defined
by the following loop, which should always be used as a source of
symmetry information in preference to the above space-group names.
They are only intended as comments.
;
_shelx_estimated_absorpt_t_max 0.708
_shelx_estimated_absorpt_t_min 0.708
_olex2_refinement_description
;
1. Twinned data refinement
 Scales: 0.918(8)
 0.082(8)
2. Fixed Uiso
 At 1.2 times of:
  All C(H) groups
 At 1.5 times of:
  All C(H,H,H) groups
3. Uiso/Uaniso restraints and constraints
Uanis(C1) \\sim Ueq: with sigma of 0.001 and sigma for terminal atoms of 0.001
4.a Ternary CH refined with riding coordinates:
 C8(H8)
4.b Aromatic/amide H refined with riding coordinates:
 C20(H20), C30(H30), C27(H27), C10(H10), C12(H12), C14(H14), C4(H4), C11(H11),
 C19(H19), C7(H7), C31(H31), C26(H26), C13(H13), C33(H33), C34(H34), C5(H5),
 C6(H6), C32(H32), C16(H16), C24(H24), C17(H17), C18(H18), C28(H28), C25(H25)
4.c Idealised Me refined as rotating group:
 C21(H21A,H21B,H21C), C22(H22A,H22B,H22C)
;
_smtbx_masks_special_details
;
A solvent mask was calculated and 126 electrons were 
found in a volume of 758\%A^3^ in 1 void per unit cell. 
This is consistent with the presence of 
0.8[C4H8O] per Asymmetric Unit 
which account for 128 electrons 
per unit cell.
;
_smtbx_masks_void_probe_radius 1.2
_smtbx_masks_void_truncation_radius 1.2
_olex2_submission_special_instructions 'No special instructions were received'

loop_
_space_group_symop_operation_xyz
'x, y, z'
'-x+1/2, -y, z+1/2'
'-x, y+1/2, -z+1/2'
'x+1/2, -y+1/2, -z'

loop_
_atom_site_label
_atom_site_type_symbol
_atom_site_fract_x
_atom_site_fract_y
_atom_site_fract_z
_atom_site_U_iso_or_equiv
_atom_site_adp_type
_atom_site_occupancy
_atom_site_site_symmetry_order
_atom_site_calc_flag
_atom_site_refinement_flags_posn
_atom_site_refinement_flags_adp
_atom_site_refinement_flags_occupancy
_atom_site_disorder_assembly
_atom_site_disorder_group
Re1 Re 0.43125(2) 0.56164(2) 0.53354(2) 0.03052(8) Uani 1 1 d . . . . .
Cl3 Cl 0.26871(15) 0.49151(10) 0.47786(10) 0.0356(4) Uani 1 1 d . . . . .
P1 P 0.16607(17) 0.66054(10) 0.60513(11) 0.0325(4) Uani 1 1 d . . . . .
Cl1 Cl 0.56424(19) 0.50414(11) 0.44344(9) 0.0415(4) Uani 1 1 d . . . . .
Cl2 Cl 0.39434(17) 0.66002(11) 0.44751(10) 0.0396(4) Uani 1 1 d . . . . .
P2 P 0.46640(16) 0.44550(11) 0.60184(10) 0.0333(4) Uani 1 1 d . . . . .
O1 O 0.5920(4) 0.6132(3) 0.5568(3) 0.0366(12) Uani 1 1 d . . . . .
C3 C 0.5939(7) 0.6605(4) 0.6120(4) 0.0366(17) Uani 1 1 d . . . . .
C15 C 0.1042(6) 0.6678(4) 0.6970(4) 0.0336(16) Uani 1 1 d . . . . .
C20 C 0.0063(7) 0.7149(4) 0.7097(4) 0.0391(18) Uani 1 1 d . . . . .
H20 H -0.025577 0.743545 0.670070 0.047 Uiso 1 1 calc R U . . .
C30 C 0.3648(7) 0.4530(4) 0.7433(4) 0.0385(18) Uani 1 1 d . . . . .
H30 H 0.441782 0.469715 0.759442 0.046 Uiso 1 1 calc R U . . .
C1 C 0.4048(6) 0.6145(4) 0.6244(4) 0.0316(15) Uani 1 1 d . U . . .
C8 C 0.2835(7) 0.5938(4) 0.6103(4) 0.0333(16) Uani 1 1 d . . . . .
H8 H 0.259095 0.551003 0.642145 0.040 Uiso 1 1 calc R U . . .
C9 C 0.0484(6) 0.6278(4) 0.5457(4) 0.0335(16) Uani 1 1 d . . . . .
C21 C 0.2171(7) 0.7505(4) 0.5782(4) 0.0367(17) Uani 1 1 d . . . . .
H21A H 0.147249 0.783033 0.570826 0.055 Uiso 1 1 calc R U . . .
H21B H 0.262912 0.746726 0.531879 0.055 Uiso 1 1 calc R U . . .
H21C H 0.269083 0.770938 0.617070 0.055 Uiso 1 1 calc R U . . .
C29 C 0.3490(6) 0.4317(4) 0.6706(4) 0.0338(15) Uani 1 1 d . . . . .
C2 C 0.4883(8) 0.6632(4) 0.6551(4) 0.0384(17) Uani 1 1 d . . . . .
C23 C 0.6051(6) 0.4361(5) 0.6552(4) 0.0382(16) Uani 1 1 d . . . . .
C27 C 0.7506(9) 0.4879(6) 0.7417(5) 0.057(2) Uani 1 1 d . . . . .
H27 H 0.782541 0.529594 0.767046 0.069 Uiso 1 1 calc R U . . .
C10 C 0.0548(7) 0.6423(4) 0.4704(4) 0.0392(16) Uani 1 1 d . . . . .
H10 H 0.120201 0.670435 0.451178 0.047 Uiso 1 1 calc R U . . .
C12 C -0.1297(7) 0.5754(4) 0.4500(4) 0.0427(19) Uani 1 1 d . . . . .
H12 H -0.191695 0.558554 0.417647 0.051 Uiso 1 1 calc R U . . .
C14 C -0.0461(6) 0.5850(4) 0.5729(5) 0.0421(19) Uani 1 1 d . . . . .
H14 H -0.050080 0.573469 0.624162 0.051 Uiso 1 1 calc R U . . .
C4 C 0.6947(8) 0.7064(5) 0.6304(5) 0.0443(19) Uani 1 1 d . . . . .
H4 H 0.768255 0.703317 0.603438 0.053 Uiso 1 1 calc R U . . .
C11 C -0.0356(8) 0.6156(5) 0.4224(5) 0.050(2) Uani 1 1 d . . . . .
H11 H -0.030957 0.625515 0.370828 0.060 Uiso 1 1 calc R U . . .
C19 C -0.0447(7) 0.7204(5) 0.7797(5) 0.048(2) Uani 1 1 d . . . . .
H19 H -0.110104 0.753352 0.788635 0.058 Uiso 1 1 calc R U . . .
C7 C 0.4786(8) 0.7131(4) 0.7175(5) 0.045(2) Uani 1 1 d . . . . .
H7 H 0.407713 0.714493 0.747255 0.054 Uiso 1 1 calc R U . . .
C31 C 0.2679(8) 0.4502(5) 0.7939(5) 0.047(2) Uani 1 1 d . . . . .
H31 H 0.280788 0.462709 0.844398 0.057 Uiso 1 1 calc R U . . .
C26 C 0.8023(8) 0.4183(5) 0.7513(5) 0.053(2) Uani 1 1 d . . . . .
H26 H 0.866908 0.411510 0.785294 0.064 Uiso 1 1 calc R U . . .
C13 C -0.1355(7) 0.5590(5) 0.5246(4) 0.0432(17) Uani 1 1 d . . . . .
H13 H -0.200320 0.529980 0.543254 0.052 Uiso 1 1 calc R U . . .
C33 C 0.1386(8) 0.4085(5) 0.6991(5) 0.051(2) Uani 1 1 d . . . . .
H33 H 0.060079 0.393962 0.683602 0.062 Uiso 1 1 calc R U . . .
C34 C 0.2351(7) 0.4079(4) 0.6483(5) 0.0430(19) Uani 1 1 d . . . . .
H34 H 0.222435 0.391307 0.598910 0.052 Uiso 1 1 calc R U . . .
C5 C 0.6822(8) 0.7540(5) 0.6870(5) 0.050(2) Uani 1 1 d . . . . .
H5 H 0.746973 0.786716 0.698032 0.060 Uiso 1 1 calc R U . . .
C6 C 0.5739(9) 0.7575(4) 0.7320(5) 0.051(2) Uani 1 1 d . . . . .
H6 H 0.569885 0.791506 0.772141 0.062 Uiso 1 1 calc R U . . .
C32 C 0.1577(8) 0.4298(5) 0.7709(5) 0.054(2) Uani 1 1 d . . . . .
H32 H 0.092020 0.430213 0.804760 0.065 Uiso 1 1 calc R U . . .
C16 C 0.1502(8) 0.6287(5) 0.7562(5) 0.048(2) Uani 1 1 d . . . . .
H16 H 0.219545 0.598529 0.748998 0.057 Uiso 1 1 calc R U . . .
C24 C 0.6616(8) 0.3669(5) 0.6640(5) 0.051(2) Uani 1 1 d . . . . .
H24 H 0.632940 0.324913 0.637542 0.062 Uiso 1 1 calc R U . . .
C22 C 0.4606(7) 0.3635(4) 0.5435(5) 0.046(2) Uani 1 1 d . . . . .
H22A H 0.387340 0.365010 0.512960 0.068 Uiso 1 1 calc R U . . .
H22B H 0.459288 0.319133 0.574682 0.068 Uiso 1 1 calc R U . . .
H22C H 0.531916 0.362305 0.511329 0.068 Uiso 1 1 calc R U . . .
C17 C 0.0990(9) 0.6323(5) 0.8245(5) 0.058(3) Uani 1 1 d . . . . .
H17 H 0.131203 0.603678 0.864015 0.069 Uiso 1 1 calc R U . . .
C18 C 0.0011(9) 0.6770(6) 0.8363(5) 0.056(2) Uani 1 1 d . . . . .
H18 H -0.035674 0.678353 0.883821 0.067 Uiso 1 1 calc R U . . .
C28 C 0.6521(8) 0.4959(5) 0.6950(5) 0.052(2) Uani 1 1 d . . . . .
H28 H 0.615668 0.543300 0.689854 0.062 Uiso 1 1 calc R U . . .
C25 C 0.7598(9) 0.3604(7) 0.7116(6) 0.067(3) Uani 1 1 d . . . . .
H25 H 0.798295 0.313646 0.716485 0.080 Uiso 1 1 calc R U . . .

loop_
_atom_site_aniso_label
_atom_site_aniso_U_11
_atom_site_aniso_U_22
_atom_site_aniso_U_33
_atom_site_aniso_U_23
_atom_site_aniso_U_13
_atom_site_aniso_U_12
Re1 0.03085(13) 0.03308(13) 0.02763(13) 0.00102(12) -0.00068(12) -0.00140(12)
Cl3 0.0374(9) 0.0380(9) 0.0314(9) -0.0017(7) -0.0047(7) -0.0028(7)
P1 0.0324(9) 0.0339(10) 0.0312(10) 0.0019(8) -0.0006(8) 0.0015(8)
Cl1 0.0396(9) 0.0508(10) 0.0343(9) -0.0040(7) 0.0063(8) -0.0023(10)
Cl2 0.0428(10) 0.0404(9) 0.0356(10) 0.0078(7) -0.0008(7) -0.0019(8)
P2 0.0370(9) 0.0346(10) 0.0283(8) 0.0015(8) 0.0003(7) 0.0019(8)
O1 0.033(3) 0.039(3) 0.038(3) 0.001(2) -0.001(2) -0.005(2)
C3 0.038(4) 0.035(4) 0.037(4) 0.007(3) -0.011(3) -0.003(3)
C15 0.032(4) 0.038(4) 0.031(4) -0.005(3) 0.001(3) -0.004(3)
C20 0.046(4) 0.043(4) 0.029(4) 0.002(3) -0.007(3) 0.006(4)
C30 0.046(4) 0.034(4) 0.035(4) 0.002(3) 0.008(3) 0.007(3)
C1 0.0320(19) 0.0318(19) 0.0312(19) 0.0005(13) -0.0003(13) 0.0001(13)
C8 0.041(4) 0.031(4) 0.028(4) -0.002(3) 0.002(3) -0.003(3)
C9 0.032(4) 0.034(3) 0.034(4) -0.001(3) 0.003(3) 0.003(3)
C21 0.037(4) 0.034(4) 0.039(4) 0.004(3) -0.003(3) 0.006(3)
C29 0.038(4) 0.030(4) 0.034(3) 0.004(3) 0.002(3) -0.002(3)
C2 0.051(5) 0.029(4) 0.035(4) 0.003(3) -0.006(4) 0.000(3)
C23 0.036(4) 0.043(4) 0.035(4) 0.002(4) 0.004(3) 0.006(4)
C27 0.053(5) 0.065(6) 0.053(6) 0.001(5) -0.012(5) -0.011(5)
C10 0.038(4) 0.045(4) 0.035(4) 0.008(3) -0.005(4) -0.003(3)
C12 0.034(4) 0.039(4) 0.055(5) -0.016(4) -0.006(3) -0.001(3)
C14 0.031(4) 0.049(4) 0.046(4) -0.005(3) 0.007(3) -0.002(3)
C4 0.040(4) 0.043(5) 0.050(5) 0.011(4) -0.013(4) 0.002(4)
C11 0.059(6) 0.056(5) 0.035(4) 0.009(4) -0.007(4) 0.001(4)
C19 0.044(5) 0.056(5) 0.046(5) -0.002(4) 0.003(4) 0.011(4)
C7 0.056(5) 0.039(4) 0.040(4) -0.009(4) -0.011(4) 0.007(4)
C31 0.058(5) 0.045(5) 0.039(4) 0.006(4) 0.012(4) 0.011(4)
C26 0.043(5) 0.071(7) 0.047(5) 0.012(5) -0.006(4) 0.009(4)
C13 0.039(4) 0.047(4) 0.043(4) -0.008(4) 0.005(3) -0.003(4)
C33 0.042(5) 0.056(5) 0.056(5) 0.016(4) 0.005(4) 0.000(4)
C34 0.048(5) 0.041(4) 0.039(4) 0.011(4) -0.001(4) -0.006(4)
C5 0.054(5) 0.034(4) 0.062(6) 0.003(4) -0.025(5) -0.005(4)
C6 0.068(5) 0.033(4) 0.053(5) -0.011(4) -0.018(5) -0.002(5)
C32 0.050(5) 0.056(6) 0.057(5) 0.019(5) 0.015(4) 0.004(5)
C16 0.055(5) 0.047(5) 0.042(5) 0.001(4) 0.007(4) 0.017(4)
C24 0.043(5) 0.059(6) 0.052(5) 0.001(4) -0.012(4) 0.014(4)
C22 0.057(5) 0.036(4) 0.044(5) -0.009(4) 0.001(4) 0.002(3)
C17 0.075(7) 0.060(6) 0.037(5) 0.012(4) 0.004(4) 0.024(5)
C18 0.061(6) 0.072(6) 0.034(4) 0.006(4) 0.005(4) 0.016(5)
C28 0.055(5) 0.051(5) 0.048(5) 0.003(4) -0.013(4) 0.009(4)
C25 0.056(6) 0.078(8) 0.066(7) 0.011(6) -0.001(5) 0.022(5)

loop_
_atom_type_symbol
_atom_type_description
_atom_type_scat_dispersion_real
_atom_type_scat_dispersion_imag
_atom_type_scat_source
C C 0.0033 0.0016 'International Tables Vol C Tables 4.2.6.8 and 6.1.1.4'
H H 0.0000 0.0000 'International Tables Vol C Tables 4.2.6.8 and 6.1.1.4'
Cl Cl 0.1484 0.1585 'International Tables Vol C Tables 4.2.6.8 and 6.1.1.4'
O O 0.0106 0.0060 'International Tables Vol C Tables 4.2.6.8 and 6.1.1.4'
P P 0.1023 0.0942 'International Tables Vol C Tables 4.2.6.8 and 6.1.1.4'
Re Re -1.0185 7.2310 'International Tables Vol C Tables 4.2.6.8 and 6.1.1.4'

loop_
_geom_angle_atom_site_label_1
_geom_angle_atom_site_label_2
_geom_angle_atom_site_label_3
_geom_angle
_geom_angle_site_symmetry_1
_geom_angle_site_symmetry_3
_geom_angle_publ_flag
Cl3 Re1 Cl1 87.03(7) . . ?
Cl3 Re1 P2 83.10(6) . . ?
Cl1 Re1 P2 82.86(6) . . ?
Cl2 Re1 Cl3 89.54(6) . . ?
Cl2 Re1 Cl1 89.20(6) . . ?
Cl2 Re1 P2 169.41(6) . . ?
O1 Re1 Cl3 165.42(14) . . ?
O1 Re1 Cl1 78.81(15) . . ?
O1 Re1 Cl2 86.81(15) . . ?
O1 Re1 P2 98.44(15) . . ?
O1 Re1 C8 113.1(2) . . ?
C1 Re1 Cl3 120.2(2) . . ?
C1 Re1 Cl1 151.3(2) . . ?
C1 Re1 Cl2 99.2(2) . . ?
C1 Re1 P2 91.1(2) . . ?
C1 Re1 O1 74.4(2) . . ?
C1 Re1 C8 39.2(3) . . ?
C8 Re1 Cl3 81.30(19) . . ?
C8 Re1 Cl1 167.58(19) . . ?
C8 Re1 Cl2 94.90(19) . . ?
C8 Re1 P2 91.50(19) . . ?
C8 P1 C15 106.2(3) . . ?
C8 P1 C9 109.8(3) . . ?
C8 P1 C21 113.6(3) . . ?
C9 P1 C15 107.5(3) . . ?
C21 P1 C15 107.8(4) . . ?
C21 P1 C9 111.6(3) . . ?
C29 P2 Re1 110.3(3) . . ?
C29 P2 C23 103.2(3) . . ?
C29 P2 C22 105.1(4) . . ?
C23 P2 Re1 118.5(3) . . ?
C22 P2 Re1 113.4(3) . . ?
C22 P2 C23 105.1(4) . . ?
C3 O1 Re1 117.7(4) . . ?
O1 C3 C2 115.5(6) . . ?
O1 C3 C4 124.5(7) . . ?
C2 C3 C4 120.0(7) . . ?
C20 C15 P1 119.4(6) . . ?
C16 C15 P1 122.5(6) . . ?
C16 C15 C20 118.1(7) . . ?
C15 C20 H20 119.7 . . ?
C19 C20 C15 120.5(7) . . ?
C19 C20 H20 119.7 . . ?
C29 C30 H30 119.6 . . ?
C29 C30 C31 120.8(8) . . ?
C31 C30 H30 119.6 . . ?
C8 C1 Re1 81.9(4) . . ?
C2 C1 Re1 123.7(6) . . ?
C2 C1 C8 150.3(7) . . ?
Re1 C8 H8 110.9 . . ?
P1 C8 Re1 133.1(4) . . ?
P1 C8 H8 110.9 . . ?
C1 C8 Re1 58.9(4) . . ?
C1 C8 P1 121.5(5) . . ?
C1 C8 H8 110.9 . . ?
C10 C9 P1 119.3(5) . . ?
C10 C9 C14 119.3(7) . . ?
C14 C9 P1 121.3(6) . . ?
P1 C21 H21A 109.5 . . ?
P1 C21 H21B 109.5 . . ?
P1 C21 H21C 109.5 . . ?
H21A C21 H21B 109.5 . . ?
H21A C21 H21C 109.5 . . ?
H21B C21 H21C 109.5 . . ?
C30 C29 P2 121.6(6) . . ?
C30 C29 C34 118.5(7) . . ?
C34 C29 P2 119.5(6) . . ?
C3 C2 C7 121.1(7) . . ?
C1 C2 C3 108.0(7) . . ?
C1 C2 C7 130.9(8) . . ?
C24 C23 P2 121.1(7) . . ?
C28 C23 P2 120.9(6) . . ?
C28 C23 C24 117.6(7) . . ?
C26 C27 H27 120.2 . . ?
C28 C27 H27 120.2 . . ?
C28 C27 C26 119.6(10) . . ?
C9 C10 H10 119.9 . . ?
C9 C10 C11 120.2(7) . . ?
C11 C10 H10 119.9 . . ?
C11 C12 H12 119.8 . . ?
C11 C12 C13 120.3(7) . . ?
C13 C12 H12 119.8 . . ?
C9 C14 H14 120.1 . . ?
C9 C14 C13 119.9(8) . . ?
C13 C14 H14 120.1 . . ?
C3 C4 H4 121.0 . . ?
C5 C4 C3 117.9(8) . . ?
C5 C4 H4 121.0 . . ?
C10 C11 H11 120.0 . . ?
C12 C11 C10 120.0(7) . . ?
C12 C11 H11 120.0 . . ?
C20 C19 H19 120.6 . . ?
C18 C19 C20 118.9(8) . . ?
C18 C19 H19 120.6 . . ?
C2 C7 H7 121.2 . . ?
C6 C7 C2 117.5(8) . . ?
C6 C7 H7 121.2 . . ?
C30 C31 H31 120.0 . . ?
C32 C31 C30 120.0(8) . . ?
C32 C31 H31 120.0 . . ?
C27 C26 H26 120.4 . . ?
C25 C26 C27 119.3(8) . . ?
C25 C26 H26 120.4 . . ?
C12 C13 C14 120.2(7) . . ?
C12 C13 H13 119.9 . . ?
C14 C13 H13 119.9 . . ?
C34 C33 H33 119.9 . . ?
C32 C33 H33 119.9 . . ?
C32 C33 C34 120.2(8) . . ?
C29 C34 C33 119.6(8) . . ?
C29 C34 H34 120.2 . . ?
C33 C34 H34 120.2 . . ?
C4 C5 H5 118.6 . . ?
C4 C5 C6 122.7(8) . . ?
C6 C5 H5 118.6 . . ?
C7 C6 C5 120.7(8) . . ?
C7 C6 H6 119.6 . . ?
C5 C6 H6 119.6 . . ?
C31 C32 C33 120.8(8) . . ?
C31 C32 H32 119.6 . . ?
C33 C32 H32 119.6 . . ?
C15 C16 H16 119.1 . . ?
C17 C16 C15 121.7(8) . . ?
C17 C16 H16 119.1 . . ?
C23 C24 H24 120.3 . . ?
C25 C24 C23 119.4(9) . . ?
C25 C24 H24 120.3 . . ?
P2 C22 H22A 109.5 . . ?
P2 C22 H22B 109.5 . . ?
P2 C22 H22C 109.5 . . ?
H22A C22 H22B 109.5 . . ?
H22A C22 H22C 109.5 . . ?
H22B C22 H22C 109.5 . . ?
C16 C17 H17 120.0 . . ?
C16 C17 C18 119.9(8) . . ?
C18 C17 H17 120.0 . . ?
C19 C18 H18 119.7 . . ?
C17 C18 C19 120.6(8) . . ?
C17 C18 H18 119.7 . . ?
C23 C28 H28 119.2 . . ?
C27 C28 C23 121.6(9) . . ?
C27 C28 H28 119.2 . . ?
C26 C25 C24 122.4(10) . . ?
C26 C25 H25 118.8 . . ?
C24 C25 H25 118.8 . . ?

loop_
_geom_bond_atom_site_label_1
_geom_bond_atom_site_label_2
_geom_bond_distance
_geom_bond_site_symmetry_2
_geom_bond_publ_flag
Re1 Cl3 2.4179(17) . ?
Re1 Cl1 2.4264(18) . ?
Re1 Cl2 2.3944(18) . ?
Re1 P2 2.4633(19) . ?
Re1 O1 2.050(5) . ?
Re1 C1 1.920(7) . ?
Re1 C8 2.219(7) . ?
P1 C15 1.799(7) . ?
P1 C8 1.775(7) . ?
P1 C9 1.788(7) . ?
P1 C21 1.786(8) . ?
P2 C29 1.814(7) . ?
P2 C23 1.820(7) . ?
P2 C22 1.817(7) . ?
O1 C3 1.312(9) . ?
C3 C2 1.405(11) . ?
C3 C4 1.428(11) . ?
C15 C20 1.396(10) . ?
C15 C16 1.377(11) . ?
C20 H20 0.9500 . ?
C20 C19 1.388(11) . ?
C30 H30 0.9500 . ?
C30 C29 1.378(10) . ?
C30 C31 1.409(10) . ?
C1 C8 1.417(10) . ?
C1 C2 1.391(10) . ?
C8 H8 1.0000 . ?
C9 C10 1.385(10) . ?
C9 C14 1.390(10) . ?
C21 H21A 0.9800 . ?
C21 H21B 0.9800 . ?
C21 H21C 0.9800 . ?
C29 C34 1.392(10) . ?
C2 C7 1.446(11) . ?
C23 C24 1.406(12) . ?
C23 C28 1.397(12) . ?
C27 H27 0.9500 . ?
C27 C26 1.392(14) . ?
C27 C28 1.385(12) . ?
C10 H10 0.9500 . ?
C10 C11 1.409(11) . ?
C12 H12 0.9500 . ?
C12 C11 1.363(11) . ?
C12 C13 1.381(11) . ?
C14 H14 0.9500 . ?
C14 C13 1.399(11) . ?
C4 H4 0.9500 . ?
C4 C5 1.343(12) . ?
C11 H11 0.9500 . ?
C19 H19 0.9500 . ?
C19 C18 1.384(12) . ?
C7 H7 0.9500 . ?
C7 C6 1.351(12) . ?
C31 H31 0.9500 . ?
C31 C32 1.339(12) . ?
C26 H26 0.9500 . ?
C26 C25 1.350(14) . ?
C13 H13 0.9500 . ?
C33 H33 0.9500 . ?
C33 C34 1.408(12) . ?
C33 C32 1.367(13) . ?
C34 H34 0.9500 . ?
C5 H5 0.9500 . ?
C5 C6 1.448(13) . ?
C6 H6 0.9500 . ?
C32 H32 0.9500 . ?
C16 H16 0.9500 . ?
C16 C17 1.359(12) . ?
C24 H24 0.9500 . ?
C24 C25 1.391(13) . ?
C22 H22A 0.9800 . ?
C22 H22B 0.9800 . ?
C22 H22C 0.9800 . ?
C17 H17 0.9500 . ?
C17 C18 1.368(13) . ?
C18 H18 0.9500 . ?
C28 H28 0.9500 . ?
C25 H25 0.9500 . ?

loop_
_geom_torsion_atom_site_label_1
_geom_torsion_atom_site_label_2
_geom_torsion_atom_site_label_3
_geom_torsion_atom_site_label_4
_geom_torsion
_geom_torsion_site_symmetry_1
_geom_torsion_site_symmetry_2
_geom_torsion_site_symmetry_3
_geom_torsion_site_symmetry_4
_geom_torsion_publ_flag
Re1 P2 C29 C30 -95.6(6) . . . . ?
Re1 P2 C29 C34 76.2(7) . . . . ?
Re1 P2 C23 C24 -147.7(6) . . . . ?
Re1 P2 C23 C28 38.8(7) . . . . ?
Re1 O1 C3 C2 7.9(8) . . . . ?
Re1 O1 C3 C4 -173.2(6) . . . . ?
Re1 C1 C8 P1 -124.5(5) . . . . ?
Re1 C1 C2 C3 -5.1(9) . . . . ?
Re1 C1 C2 C7 172.3(7) . . . . ?
P1 C15 C20 C19 178.7(7) . . . . ?
P1 C15 C16 C17 -177.0(8) . . . . ?
P1 C9 C10 C11 178.6(6) . . . . ?
P1 C9 C14 C13 -178.7(6) . . . . ?
P2 C29 C34 C33 -169.9(6) . . . . ?
P2 C23 C24 C25 -173.0(7) . . . . ?
P2 C23 C28 C27 173.4(7) . . . . ?
O1 C3 C2 C1 -2.2(9) . . . . ?
O1 C3 C2 C7 -179.9(7) . . . . ?
O1 C3 C4 C5 177.8(7) . . . . ?
C3 C2 C7 C6 1.0(12) . . . . ?
C3 C4 C5 C6 3.4(12) . . . . ?
C15 P1 C8 Re1 -167.3(5) . . . . ?
C15 P1 C8 C1 -92.0(6) . . . . ?
C15 P1 C9 C10 156.4(6) . . . . ?
C15 P1 C9 C14 -26.7(7) . . . . ?
C15 C20 C19 C18 -1.5(13) . . . . ?
C15 C16 C17 C18 -1.8(15) . . . . ?
C20 C15 C16 C17 3.5(13) . . . . ?
C20 C19 C18 C17 3.2(15) . . . . ?
C30 C29 C34 C33 2.2(12) . . . . ?
C30 C31 C32 C33 2.9(14) . . . . ?
C1 C2 C7 C6 -176.1(8) . . . . ?
C8 P1 C15 C20 -177.9(6) . . . . ?
C8 P1 C15 C16 2.6(8) . . . . ?
C8 P1 C9 C10 -88.4(6) . . . . ?
C8 P1 C9 C14 88.5(6) . . . . ?
C8 C1 C2 C3 -150.5(13) . . . . ?
C8 C1 C2 C7 26.9(19) . . . . ?
C9 P1 C15 C20 -60.3(7) . . . . ?
C9 P1 C15 C16 120.1(7) . . . . ?
C9 P1 C8 Re1 76.8(6) . . . . ?
C9 P1 C8 C1 152.0(6) . . . . ?
C9 C10 C11 C12 0.2(12) . . . . ?
C9 C14 C13 C12 0.3(12) . . . . ?
C21 P1 C15 C20 60.0(7) . . . . ?
C21 P1 C15 C16 -119.5(7) . . . . ?
C21 P1 C8 Re1 -49.0(6) . . . . ?
C21 P1 C8 C1 26.3(7) . . . . ?
C21 P1 C9 C10 38.5(7) . . . . ?
C21 P1 C9 C14 -144.6(6) . . . . ?
C29 P2 C23 C24 90.1(7) . . . . ?
C29 P2 C23 C28 -83.3(7) . . . . ?
C29 C30 C31 C32 -3.0(12) . . . . ?
C2 C3 C4 C5 -3.3(11) . . . . ?
C2 C1 C8 Re1 151.5(15) . . . . ?
C2 C1 C8 P1 26.9(17) . . . . ?
C2 C7 C6 C5 -1.0(12) . . . . ?
C23 P2 C29 C30 31.9(7) . . . . ?
C23 P2 C29 C34 -156.3(7) . . . . ?
C23 C24 C25 C26 1.2(15) . . . . ?
C27 C26 C25 C24 -3.3(15) . . . . ?
C10 C9 C14 C13 -1.8(11) . . . . ?
C14 C9 C10 C11 1.6(11) . . . . ?
C4 C3 C2 C1 178.9(7) . . . . ?
C4 C3 C2 C7 1.2(11) . . . . ?
C4 C5 C6 C7 -1.3(13) . . . . ?
C11 C12 C13 C14 1.5(12) . . . . ?
C31 C30 C29 P2 172.3(6) . . . . ?
C31 C30 C29 C34 0.4(11) . . . . ?
C26 C27 C28 C23 -1.9(15) . . . . ?
C13 C12 C11 C10 -1.7(12) . . . . ?
C34 C33 C32 C31 -0.3(14) . . . . ?
C32 C33 C34 C29 -2.3(13) . . . . ?
C16 C15 C20 C19 -1.8(12) . . . . ?
C16 C17 C18 C19 -1.7(16) . . . . ?
C24 C23 C28 C27 -0.2(13) . . . . ?
C22 P2 C29 C30 141.9(6) . . . . ?
C22 P2 C29 C34 -46.4(7) . . . . ?
C22 P2 C23 C24 -19.8(8) . . . . ?
C22 P2 C23 C28 166.8(7) . . . . ?
C28 C23 C24 C25 0.6(13) . . . . ?
C28 C27 C26 C25 3.6(15) . . . . ?

loop_
_twin_individual_id
_twin_individual_mass_fraction_refined
1 0.918(8)
2 0.082(8)

loop_
_smtbx_masks_void_nr
_smtbx_masks_void_average_x
_smtbx_masks_void_average_y
_smtbx_masks_void_average_z
_smtbx_masks_void_volume
_smtbx_masks_void_count_electrons
_smtbx_masks_void_content
1 0.216 -0.250 0.000 378.9 63.2 '1.6 C4H8O'
2 -0.241 0.250 0.500 378.9 69.4 '1.6 C4H8O'
